data_2103858
loop_
_publ_author_name
'Bowes, Katharine F.'
'Ferguson, George'
'Lough, Alan J.'
'Glidewell, Christopher'

_publ_section_title
;
 Phosphonopropionic acid as a building block in supramolecular
 chemistry: salts with organic diamines
;
_journal_issue 2
_journal_name_full 'Acta Crystallographica Section B'
_journal_page_first 248
_journal_page_last 262
_journal_paper_doi 10.1107/S0108768102021237
_journal_volume 59
_journal_year 2003
_chemical_formula_moiety 'C12 H12 N2 2+, C12 H10 N2, 2(C3 H6 O5 P)1-'
_chemical_formula_sum 'C30 H34 N4 O10 P2'
_chemical_formula_weight 672.55
_chemical_name_systematic
;
1,2-Bis(4'-pyridyl)ethene--phosphonopropionic acid (1/1)
;
_space_group_IT_number 14
_symmetry_cell_setting monoclinic
_symmetry_space_group_name_Hall '-P 2ybc'
_symmetry_space_group_name_H-M 'P 1 21/c 1'
_atom_sites_solution_hydrogens geom
_atom_sites_solution_primary direct
_atom_sites_solution_secondary difmap
_cell_angle_alpha 90.00
_cell_angle_beta 96.2880(12)
_cell_angle_gamma 90.00
_cell_formula_units_Z 2
_cell_length_a 10.1600(3)
_cell_length_b 10.4061(3)
_cell_length_c 14.5441(5)
_cell_measurement_reflns_used 3496
_cell_measurement_temperature 150.0(10)
_cell_measurement_theta_max 27.51
_cell_measurement_theta_min 2.81
_cell_volume 1528.44(8)
_computing_cell_refinement 'DENZO-SMN (Otwinowski & Minor, 1997)'
_computing_data_collection 'Kappa-CCD server software (Nonius, 1997)'
_computing_data_reduction 'DENZO-SMN (Otwinowski & Minor, 1997)'
_computing_molecular_graphics 'PLATON (Spek, 2002)'
_computing_publication_material 'SHELXL-97 (Sheldrick, 1997a) and PRPKAPPA (Ferguson, 1999)'
_computing_structure_refinement 'SHELXL-97 (Sheldrick, 1997a)'
_computing_structure_solution 'SHELXS-97 (Sheldrick, 1997b)'
_diffrn_ambient_temperature 150.0(10)
_diffrn_measured_fraction_theta_full 0.995
_diffrn_measured_fraction_theta_max 0.995
_diffrn_measurement_device_type Kappa-CCD
_diffrn_measurement_method '\f scans, and \w scans with \k offsets'
_diffrn_radiation_monochromator graphite
_diffrn_radiation_source 'fine-focus sealed X-ray tube'
_diffrn_radiation_type 'Mo K\a'
_diffrn_radiation_wavelength 0.71073
_diffrn_reflns_av_R_equivalents 0.042
_diffrn_reflns_av_sigmaI/netI 0.0454
_diffrn_reflns_limit_h_max 13
_diffrn_reflns_limit_h_min -13
_diffrn_reflns_limit_k_max 13
_diffrn_reflns_limit_k_min -13
_diffrn_reflns_limit_l_max 18
_diffrn_reflns_limit_l_min -18
_diffrn_reflns_number 13452
_diffrn_reflns_theta_full 27.51
_diffrn_reflns_theta_max 27.51
_diffrn_reflns_theta_min 2.81
_diffrn_standards_decay_% 0
_exptl_absorpt_coefficient_mu 0.208
_exptl_absorpt_correction_type none
_exptl_crystal_colour colourless
_exptl_crystal_density_diffrn 1.461
_exptl_crystal_density_method 'not measured'
_exptl_crystal_description block
_exptl_crystal_F_000 704
_exptl_crystal_size_max 0.22
_exptl_crystal_size_mid 0.16
_exptl_crystal_size_min 0.14
_refine_diff_density_max 0.290
_refine_diff_density_min -0.423
_refine_ls_extinction_method none
_refine_ls_goodness_of_fit_ref 1.039
_refine_ls_hydrogen_treatment constr
_refine_ls_matrix_type full
_refine_ls_number_parameters 210
_refine_ls_number_reflns 3496
_refine_ls_number_restraints 0
_refine_ls_restrained_S_all 1.039
_refine_ls_R_factor_all 0.0487
_refine_ls_R_factor_gt 0.0368
_refine_ls_shift/su_max 0.001
_refine_ls_shift/su_mean 0.000
_refine_ls_structure_factor_coef Fsqd
_refine_ls_weighting_details 'w=1/[\s^2^(Fo^2^)+(0.0404P)^2^+0.6401P] where P=(Fo^2^+2Fc^2^)/3'
_refine_ls_weighting_scheme calc
_refine_ls_wR_factor_gt 0.0905
_refine_ls_wR_factor_ref 0.0974
_reflns_number_gt 2880
_reflns_number_total 3496
_reflns_threshold_expression >2\s(I)
_cod_data_source_file bm0061.cif
_cod_data_source_block I
_cod_original_sg_symbol_H-M 'P 21/c'
_cod_database_code 2103858
_cod_database_fobs_code 2103858

loop_
_symmetry_equiv_pos_as_xyz
'x, y, z'
'-x, y+1/2, -z+1/2'
'-x, -y, -z'
'x, -y-1/2, z-1/2'

loop_
_atom_site_label
_atom_site_fract_x
_atom_site_fract_y
_atom_site_fract_z
_atom_site_U_iso_or_equiv
_atom_site_adp_type
_atom_site_calc_flag
_atom_site_refinement_flags
_atom_site_occupancy
_atom_site_type_symbol
N11 -0.12432(12) 0.46207(14) 0.21704(9) 0.0255(3) Uani d . 1 N
C12 -0.18883(15) 0.36667(16) 0.16967(11) 0.0250(3) Uani d . 1 C
C13 -0.29918(15) 0.38614(16) 0.10699(11) 0.0231(3) Uani d . 1 C
C14 -0.34753(14) 0.51103(15) 0.09126(10) 0.0212(3) Uani d . 1 C
C15 -0.27925(16) 0.60983(16) 0.14024(12) 0.0274(4) Uani d . 1 C
C16 -0.16981(16) 0.58185(17) 0.20161(12) 0.0288(4) Uani d . 1 C
C17 -0.46417(14) 0.54284(15) 0.02611(11) 0.0221(3) Uani d . 1 C
N21 0.62522(12) 0.59514(13) 0.79666(9) 0.0216(3) Uani d . 1 N
C22 0.70080(14) 0.68140(16) 0.84635(11) 0.0236(3) Uani d . 1 C
C23 0.81286(15) 0.64407(15) 0.90215(11) 0.0238(3) Uani d . 1 C
C24 0.84758(14) 0.51395(15) 0.90851(10) 0.0197(3) Uani d . 1 C
C25 0.76696(15) 0.42735(15) 0.85448(11) 0.0222(3) Uani d . 1 C
C26 0.65671(15) 0.47024(15) 0.79968(11) 0.0231(3) Uani d . 1 C
C27 0.96084(14) 0.46486(15) 0.97001(11) 0.0220(3) Uani d . 1 C
P1 0.40649(3) 0.59435(4) 0.59827(3) 0.01825(12) Uani d . 1 P
O1 0.07888(11) 0.42023(12) 0.34015(9) 0.0319(3) Uani d . 1 O
O2 0.02148(11) 0.60505(11) 0.40398(9) 0.0290(3) Uani d . 1 O
O3 0.45265(10) 0.45215(10) 0.61687(8) 0.0222(2) Uani d . 1 O
O4 0.41924(10) 0.66590(11) 0.68904(7) 0.0239(3) Uani d . 1 O
O5 0.48314(10) 0.65546(10) 0.52532(8) 0.0224(2) Uani d . 1 O
C1 0.09583(14) 0.51387(16) 0.40157(11) 0.0219(3) Uani d . 1 C
C2 0.22088(15) 0.49638(17) 0.46571(12) 0.0266(4) Uani d . 1 C
C3 0.23605(14) 0.58554(16) 0.54947(11) 0.0234(3) Uani d . 1 C
H12 -0.1571 0.2814 0.1797 0.030 Uiso calc R 1 H
H13 -0.3419 0.3155 0.0749 0.028 Uiso calc R 1 H
H15 -0.3080 0.6963 0.1314 0.033 Uiso calc R 1 H
H16 -0.1246 0.6506 0.2344 0.035 Uiso calc R 1 H
H17 -0.4903 0.6304 0.0209 0.026 Uiso calc R 1 H
H21 0.5540 0.6209 0.7616 0.026 Uiso calc R 1 H
H22 0.6768 0.7697 0.8431 0.028 Uiso calc R 1 H
H23 0.8663 0.7065 0.9362 0.029 Uiso calc R 1 H
H25 0.7885 0.3385 0.8556 0.027 Uiso calc R 1 H
H26 0.6024 0.4105 0.7636 0.028 Uiso calc R 1 H
H27 0.9798 0.3757 0.9667 0.026 Uiso calc R 1 H
H1 0.0138 0.4373 0.3013 0.048 Uiso calc R 1 H
H3 0.4723 0.4191 0.5675 0.033 Uiso calc R 1 H
H2A 0.2974 0.5097 0.4301 0.032 Uiso calc R 1 H
H2B 0.2245 0.4064 0.4880 0.032 Uiso calc R 1 H
H3A 0.1812 0.5533 0.5968 0.028 Uiso calc R 1 H
H3B 0.2042 0.6725 0.5306 0.028 Uiso calc R 1 H

loop_
_atom_site_aniso_label
_atom_site_aniso_U_11
_atom_site_aniso_U_22
_atom_site_aniso_U_33
_atom_site_aniso_U_12
_atom_site_aniso_U_13
_atom_site_aniso_U_23
N11 0.0214(6) 0.0348(8) 0.0191(7) 0.0030(6) -0.0034(5) -0.0041(6)
C12 0.0239(7) 0.0282(8) 0.0218(8) 0.0040(6) -0.0016(6) -0.0003(7)
C13 0.0224(7) 0.0255(8) 0.0204(8) -0.0001(6) -0.0022(6) -0.0031(6)
C14 0.0188(7) 0.0274(8) 0.0171(7) 0.0015(6) -0.0004(6) -0.0021(6)
C15 0.0279(8) 0.0262(8) 0.0266(9) 0.0038(7) -0.0037(7) -0.0046(7)
C16 0.0271(8) 0.0316(9) 0.0259(9) 0.0002(7) -0.0059(7) -0.0088(7)
C17 0.0221(7) 0.0225(7) 0.0210(8) 0.0042(6) -0.0006(6) -0.0010(6)
N21 0.0179(6) 0.0267(7) 0.0188(7) 0.0017(5) -0.0042(5) 0.0022(5)
C22 0.0240(7) 0.0224(8) 0.0233(8) 0.0018(6) -0.0023(6) 0.0016(6)
C23 0.0228(7) 0.0215(8) 0.0256(8) -0.0015(6) -0.0042(6) -0.0012(6)
C24 0.0178(7) 0.0230(8) 0.0177(7) -0.0003(6) -0.0004(6) 0.0022(6)
C25 0.0231(7) 0.0208(7) 0.0217(8) 0.0000(6) -0.0019(6) 0.0008(6)
C26 0.0216(7) 0.0247(8) 0.0217(8) -0.0025(6) -0.0033(6) -0.0004(6)
C27 0.0193(7) 0.0221(8) 0.0237(8) 0.0013(6) -0.0023(6) 0.0031(6)
P1 0.01556(19) 0.0199(2) 0.0182(2) 0.00056(14) -0.00320(14) -0.00039(15)
O1 0.0255(6) 0.0379(7) 0.0290(7) 0.0072(5) -0.0121(5) -0.0113(5)
O2 0.0243(6) 0.0278(6) 0.0325(7) 0.0043(5) -0.0074(5) -0.0016(5)
O3 0.0259(5) 0.0200(5) 0.0200(6) 0.0015(4) -0.0009(4) 0.0010(4)
O4 0.0213(5) 0.0279(6) 0.0208(6) 0.0043(4) -0.0056(4) -0.0048(5)
O5 0.0221(5) 0.0191(5) 0.0260(6) -0.0009(4) 0.0020(4) 0.0007(4)
C1 0.0178(7) 0.0260(8) 0.0214(8) -0.0026(6) -0.0011(6) 0.0018(6)
C2 0.0197(7) 0.0308(9) 0.0272(9) 0.0026(6) -0.0069(6) -0.0054(7)
C3 0.0167(7) 0.0306(8) 0.0219(8) 0.0012(6) -0.0026(6) -0.0028(7)

loop_
_atom_type_symbol
_atom_type_description
_atom_type_scat_dispersion_real
_atom_type_scat_dispersion_imag
_atom_type_scat_source
C C 0.0033 0.0016 'International Tables Vol C Tables 4.2.6.8 and 6.1.1.4'
H H 0.0000 0.0000 'International Tables Vol C Tables 4.2.6.8 and 6.1.1.4'
N N 0.0061 0.0033 'International Tables Vol C Tables 4.2.6.8 and 6.1.1.4'
O O 0.0106 0.0060 'International Tables Vol C Tables 4.2.6.8 and 6.1.1.4'
P P 0.1023 0.0942 'International Tables Vol C Tables 4.2.6.8 and 6.1.1.4'

loop_
_geom_angle_atom_site_label_1
_geom_angle_atom_site_label_2
_geom_angle_atom_site_label_3
_geom_angle_site_symmetry_1
_geom_angle
_geom_angle_publ_flag
C12 N11 C16 . 117.61(14) no
N11 C12 C13 . 123.21(15) no
N11 C12 H12 . 118.4 no
C13 C12 H12 . 118.4 no
C12 C13 C14 . 119.31(15) no
C12 C13 H13 . 120.3 no
C14 C13 H13 . 120.3 no
C15 C14 C13 . 117.13(14) no
C15 C14 C17 . 118.97(14) no
C13 C14 C17 . 123.90(14) no
C16 C15 C14 . 119.79(15) no
C16 C15 H15 . 120.1 no
C14 C15 H15 . 120.1 no
N11 C16 C15 . 122.95(15) no
N11 C16 H16 . 118.5 no
C15 C16 H16 . 118.5 no
C17 C17 C14 3_465 124.53(19) no
C17 C17 H17 3_465 117.7 no
C14 C17 H17 . 117.7 no
C26 N21 C22 . 120.80(13) no
C26 N21 H21 . 119.6 no
C22 N21 H21 . 119.6 no
N21 C22 C23 . 121.05(15) no
N21 C22 H22 . 119.5 no
C23 C22 H22 . 119.5 no
C22 C23 C24 . 119.81(14) no
C22 C23 H23 . 120.1 no
C24 C23 H23 . 120.1 no
C23 C24 C25 . 117.25(13) no
C23 C24 C27 . 123.46(14) no
C25 C24 C27 . 119.27(14) no
C26 C25 C24 . 120.37(14) no
C26 C25 H25 . 119.8 no
C24 C25 H25 . 119.8 no
N21 C26 C25 . 120.70(14) no
N21 C26 H26 . 119.7 no
C25 C26 H26 . 119.7 no
C27 C27 C24 3_767 125.38(19) no
C27 C27 H27 3_767 117.3 no
C24 C27 H27 . 117.3 no
O4 P1 O5 . 113.72(7) no
O4 P1 O3 . 108.64(6) no
O5 P1 O3 . 110.40(6) no
O4 P1 C3 . 110.89(7) no
O5 P1 C3 . 106.85(7) no
O3 P1 C3 . 106.07(7) no
C1 O1 H1 . 109.5 no
P1 O3 H3 . 109.5 no
O2 C1 O1 . 124.06(14) no
O2 C1 C2 . 124.23(15) no
O1 C1 C2 . 111.67(13) no
C1 C2 C3 . 115.26(13) no
C1 C2 H2A . 108.5 no
C3 C2 H2A . 108.5 no
C1 C2 H2B . 108.5 no
C3 C2 H2B . 108.5 no
H2A C2 H2B . 107.5 no
C2 C3 P1 . 110.76(10) no
C2 C3 H3A . 109.5 no
P1 C3 H3A . 109.5 no
C2 C3 H3B . 109.5 no
P1 C3 H3B . 109.5 no
H3A C3 H3B . 108.1 no

loop_
_geom_bond_atom_site_label_1
_geom_bond_atom_site_label_2
_geom_bond_site_symmetry_2
_geom_bond_distance
_geom_bond_publ_flag
N11 C12 . 1.338(2) no
N11 C16 . 1.340(2) no
C12 C13 . 1.380(2) no
C12 H12 . 0.95 no
C13 C14 . 1.399(2) no
C13 H13 . 0.95 no
C14 C15 . 1.392(2) no
C14 C17 . 1.472(2) no
C15 C16 . 1.379(2) no
C15 H15 . 0.95 no
C16 H16 . 0.95 no
C17 C17 3_465 1.335(3) no
C17 H17 . 0.95 no
N21 C26 . 1.338(2) no
N21 C22 . 1.340(2) no
N21 H21 . 0.88 no
C22 C23 . 1.380(2) no
C22 H22 . 0.95 no
C23 C24 . 1.400(2) no
C23 H23 . 0.95 no
C24 C25 . 1.400(2) no
C24 C27 . 1.470(2) no
C25 C26 . 1.376(2) no
C25 H25 . 0.95 no
C26 H26 . 0.95 no
C27 C27 3_767 1.333(3) no
C27 H27 . 0.95 no
P1 O4 . 1.5088(11) no
P1 O5 . 1.5223(11) no
P1 O3 . 1.5668(11) no
P1 C3 . 1.8005(15) no
O1 C1 . 1.320(2) no
O1 H1 . 0.84 no
O2 C1 . 1.2157(19) no
O3 H3 . 0.84 no
C1 C2 . 1.503(2) no
C2 C3 . 1.526(2) no
C2 H2A . 0.99 no
C2 H2B . 0.99 no
C3 H3A . 0.99 no
C3 H3B . 0.99 no

loop_
_geom_hbond_atom_site_label_D
_geom_hbond_atom_site_label_H
_geom_hbond_atom_site_label_A
_geom_hbond_site_symmetry_A
_geom_hbond_distance_DH
_geom_hbond_distance_HA
_geom_hbond_distance_DA
_geom_hbond_angle_DHA
_geom_hbond_publ_flag
N21 H21 O4 . 0.88 1.70 2.580(2) 177 y
O1 H1 N11 . 0.84 1.78 2.617(2) 176 y
O3 H3 O5 3_666 0.84 1.66 2.501(2) 176 y
C13 H13 O5 2_545 0.95 2.55 3.489(2) 170 y
C17 H17 O5 4_475 0.95 2.25 3.185(2) 169 y
C22 H22 O3 2_656 0.95 2.41 3.292(2) 153 y
C23 H23 O2 4_676 0.95 2.59 3.361(2) 138 y

loop_
_geom_torsion_atom_site_label_1
_geom_torsion_atom_site_label_2
_geom_torsion_atom_site_label_3
_geom_torsion_atom_site_label_4
_geom_torsion_site_symmetry_4
_geom_torsion
_geom_torsion_publ_flag
C16 N11 C12 C13 . -0.5(2) no
N11 C12 C13 C14 . 0.0(2) no
C12 C13 C14 C15 . 0.5(2) no
C12 C13 C14 C17 . 179.99(15) no
C13 C14 C15 C16 . -0.6(2) no
C17 C14 C15 C16 . 179.96(15) no
C12 N11 C16 C15 . 0.4(3) no
C14 C15 C16 N11 . 0.1(3) no
C15 C14 C17 C17 3_465 178.49(19) no
C13 C14 C17 C17 3_465 -1.0(3) no
C26 N21 C22 C23 . -0.2(2) no
N21 C22 C23 C24 . -1.1(2) no
C22 C23 C24 C25 . 1.9(2) no
C22 C23 C24 C27 . -176.52(15) no
C23 C24 C25 C26 . -1.6(2) no
C27 C24 C25 C26 . 176.90(14) no
C22 N21 C26 C25 . 0.5(2) no
C24 C25 C26 N21 . 0.4(2) no
C23 C24 C27 C27 3_767 3.8(3) no
C25 C24 C27 C27 3_767 -174.64(19) no
O2 C1 C2 C3 . 12.9(2) no
O1 C1 C2 C3 . -169.25(14) no
C1 C2 C3 P1 . -160.80(12) no
O4 P1 C3 C2 . -171.44(11) no
O5 P1 C3 C2 . 64.13(13) no
O3 P1 C3 C2 . -53.67(13) no
